data_4129045
loop_
_publ_author_name
'Zarate, Cayetana'
'Yang, Haifeng'
'Bezdek, M\'at\'e J'
'Hesk, David'
'Chirik, Paul J.'

_publ_section_title
;
 Ni(I)-X Complexes Bearing a Bulky \a-Diimine Ligand: Synthesis,
 Structure, and Superior Catalytic Performance in the Hydrogen Isotope
 Exchange in Pharmaceuticals.
;
_journal_issue 12
_journal_name_full 'Journal of the American Chemical Society'
_journal_page_first 5034
_journal_page_last 5044
_journal_paper_doi 10.1021/jacs.9b00939
_journal_volume 141
_journal_year 2019
_chemical_absolute_configuration rm
_chemical_formula_sum 'C44 H72 Br2 N4 Ni2'
_chemical_formula_weight 934.29
_space_group_crystal_system monoclinic
_space_group_IT_number 4
_space_group_name_Hall 'P 2yb'
_space_group_name_H-M_alt 'P 1 21 1'
_atom_sites_solution_hydrogens geom
_audit_creation_method SHELXL-2014
_cell_angle_alpha 90
_cell_angle_beta 104.3180(10)
_cell_angle_gamma 90
_cell_formula_units_Z 2
_cell_length_a 13.3155(4)
_cell_length_b 12.3857(3)
_cell_length_c 13.9317(4)
_cell_measurement_reflns_used 9920
_cell_measurement_temperature 100(2)
_cell_measurement_theta_max 70.16
_cell_measurement_theta_min 3.43
_cell_volume 2226.27(11)
_computing_cell_refinement 'Bruker SAINT'
_computing_data_collection 'Bruker APEX3'
_computing_data_reduction 'Bruker SAINT'
_computing_molecular_graphics 'ORTEP3 (Farraguia, 1994)'
_computing_structure_refinement 'SHELXL-97 (Sheldrick, 2008)'
_computing_structure_solution 'SHELXT (Sheldrick 2016)'
_diffrn_ambient_temperature 100(2)
_diffrn_measured_fraction_theta_full 0.988
_diffrn_measured_fraction_theta_max 0.987
_diffrn_measurement_device_type 'Bruker D8 Venture Photon 100 CMOS'
_diffrn_measurement_method 'phi and omega scans'
_diffrn_radiation_source 'I\mS microfocus source'
_diffrn_radiation_type CuK\a
_diffrn_radiation_wavelength 1.54178
_diffrn_reflns_av_R_equivalents 0.0255
_diffrn_reflns_av_unetI/netI 0.0240
_diffrn_reflns_Laue_measured_fraction_full 0.988
_diffrn_reflns_Laue_measured_fraction_max 0.987
_diffrn_reflns_limit_h_max 16
_diffrn_reflns_limit_h_min -16
_diffrn_reflns_limit_k_max 15
_diffrn_reflns_limit_k_min -15
_diffrn_reflns_limit_l_max 14
_diffrn_reflns_limit_l_min -16
_diffrn_reflns_number 26427
_diffrn_reflns_point_group_measured_fraction_full 0.977
_diffrn_reflns_point_group_measured_fraction_max 0.976
_diffrn_reflns_theta_full 67.679
_diffrn_reflns_theta_max 70.161
_diffrn_reflns_theta_min 3.425
_exptl_absorpt_coefficient_mu 3.397
_exptl_absorpt_correction_T_max 0.7533
_exptl_absorpt_correction_T_min 0.5427
_exptl_absorpt_correction_type multi-scan
_exptl_absorpt_process_details 'TWINABS BRUKER AXS'
_exptl_crystal_colour purple
_exptl_crystal_density_diffrn 1.394
_exptl_crystal_description plate
_exptl_crystal_F_000 980
_exptl_crystal_size_max 0.318
_exptl_crystal_size_mid 0.184
_exptl_crystal_size_min 0.168
_refine_diff_density_max 0.456
_refine_diff_density_min -0.217
_refine_diff_density_rms 0.055
_refine_ls_abs_structure_details
;
 Flack x determined using 3810 quotients [(I+)-(I-)]/[(I+)+(I-)]
 (Parsons, Flack and Wagner, Acta Cryst. B69 (2013) 249-259).
;
_refine_ls_abs_structure_Flack -0.020(7)
_refine_ls_extinction_method none
_refine_ls_goodness_of_fit_ref 1.050
_refine_ls_hydrogen_treatment constr
_refine_ls_matrix_type full
_refine_ls_number_parameters 481
_refine_ls_number_reflns 8248
_refine_ls_number_restraints 1
_refine_ls_restrained_S_all 1.050
_refine_ls_R_factor_all 0.0207
_refine_ls_R_factor_gt 0.0206
_refine_ls_shift/su_max 0.001
_refine_ls_shift/su_mean 0.000
_refine_ls_structure_factor_coef Fsqd
_refine_ls_weighting_details 'w=1/[\s^2^(Fo^2^)+(0.0304P)^2^+0.5465P] where P=(Fo^2^+2Fc^2^)/3'
_refine_ls_weighting_scheme calc
_refine_ls_wR_factor_gt 0.0513
_refine_ls_wR_factor_ref 0.0514
_reflns_Friedel_coverage 0.883
_reflns_Friedel_fraction_full 0.966
_reflns_Friedel_fraction_max 0.963
_reflns_number_gt 8194
_reflns_number_total 8248
_reflns_threshold_expression 'I > 2\s(I)'
_cod_data_source_file ja9b00939_si_002.cif
_cod_data_source_block cz11
_cod_original_sg_symbol_H-M 'P 21'
_cod_database_code 4129045
_shelx_space_group_comment
;
The symmetry employed for this shelxl refinement is uniquely defined
by the following loop, which should always be used as a source of
symmetry information in preference to the above space-group names.
They are only intended as comments.
;
_shelx_estimated_absorpt_t_min 0.411
_shelx_estimated_absorpt_t_max 0.599
_shelxl_version_number 2014-3

loop_
_space_group_symop_operation_xyz
'x, y, z'
'-x, y+1/2, -z'

loop_
_atom_site_label
_atom_site_type_symbol
_atom_site_fract_x
_atom_site_fract_y
_atom_site_fract_z
_atom_site_U_iso_or_equiv
_atom_site_adp_type
_atom_site_occupancy
_atom_site_site_symmetry_order
_atom_site_calc_flag
_atom_site_refinement_flags_posn
_atom_site_refinement_flags_adp
C1 C 0.2895(2) 0.8510(2) 0.5264(2) 0.0222(5) Uani 1 1 d . .
H1 H 0.2911 0.9186 0.5559 0.027 Uiso 1 1 calc R U
C2 C 0.3258(2) 0.8338(2) 0.44007(19) 0.0218(5) Uani 1 1 d . .
H2 H 0.3543 0.8892 0.4102 0.026 Uiso 1 1 calc R U
C3 C 0.2142(2) 0.7747(2) 0.6515(2) 0.0204(5) Uani 1 1 d . .
H3 H 0.1827 0.7048 0.6594 0.024 Uiso 1 1 calc R U
C4 C 0.3068(2) 0.7894(2) 0.7454(2) 0.0217(5) Uani 1 1 d . .
H4 H 0.3633 0.8230 0.7224 0.026 Uiso 1 1 calc R U
C5 C 0.2796(2) 0.8672(3) 0.8204(2) 0.0239(6) Uani 1 1 d . .
H5 H 0.3325 0.8734 0.8831 0.029 Uiso 1 1 calc R U
C6 C 0.1659(2) 0.8573(3) 0.8314(2) 0.0247(6) Uani 1 1 d . .
C7 C 0.1370(2) 0.9276(3) 0.7360(2) 0.0291(6) Uani 1 1 d . .
H7 H 0.0808 0.9795 0.7335 0.035 Uiso 1 1 calc R U
C8 C 0.1269(2) 0.8602(3) 0.6420(2) 0.0258(6) Uani 1 1 d . .
H8A H 0.1281 0.9081 0.5873 0.031 Uiso 1 1 calc R U
H8B H 0.0603 0.8237 0.6268 0.031 Uiso 1 1 calc R U
C9 C 0.3460(2) 0.6793(3) 0.7871(2) 0.0341(7) Uani 1 1 d . .
H9A H 0.3666 0.6379 0.7370 0.051 Uiso 1 1 calc R U
H9B H 0.2917 0.6420 0.8078 0.051 Uiso 1 1 calc R U
H9C H 0.4043 0.6886 0.8429 0.051 Uiso 1 1 calc R U
C10 C 0.2474(2) 0.9759(3) 0.7661(2) 0.0302(6) Uani 1 1 d . .
H10A H 0.2542 1.0380 0.8096 0.036 Uiso 1 1 calc R U
H10B H 0.2783 0.9892 0.7111 0.036 Uiso 1 1 calc R U
C11 C 0.1505(2) 0.9205(3) 0.9211(2) 0.0358(7) Uani 1 1 d . .
H11A H 0.1783 0.9920 0.9204 0.054 Uiso 1 1 calc R U
H11B H 0.1857 0.8843 0.9809 0.054 Uiso 1 1 calc R U
H11C H 0.0779 0.9250 0.9183 0.054 Uiso 1 1 calc R U
C12 C 0.1153(2) 0.7481(3) 0.8330(3) 0.0353(7) Uani 1 1 d . .
H12A H 0.1204 0.7075 0.7757 0.053 Uiso 1 1 calc R U
H12B H 0.0436 0.7578 0.8324 0.053 Uiso 1 1 calc R U
H12C H 0.1498 0.7098 0.8918 0.053 Uiso 1 1 calc R U
C13 C 0.3448(2) 0.7149(2) 0.31142(19) 0.0209(5) Uani 1 1 d . .
H13 H 0.3904 0.7734 0.3007 0.025 Uiso 1 1 calc R U
C14 C 0.4048(2) 0.6072(2) 0.3155(2) 0.0250(6) Uani 1 1 d . .
H14 H 0.3840 0.5618 0.3648 0.030 Uiso 1 1 calc R U
C15 C 0.3738(2) 0.5468(2) 0.2173(2) 0.0234(6) Uani 1 1 d . .
H15 H 0.4165 0.4833 0.2133 0.028 Uiso 1 1 calc R U
C16 C 0.3498(2) 0.6192(3) 0.1226(2) 0.0298(6) Uani 1 1 d . .
C17 C 0.2416(2) 0.6347(2) 0.1451(2) 0.0276(6) Uani 1 1 d . .
H17 H 0.1831 0.6401 0.0867 0.033 Uiso 1 1 calc R U
C18 C 0.2432(2) 0.7191(2) 0.2255(2) 0.0267(6) Uani 1 1 d . .
H18A H 0.1839 0.7077 0.2531 0.032 Uiso 1 1 calc R U
H18B H 0.2367 0.7904 0.1958 0.032 Uiso 1 1 calc R U
C19 C 0.5216(2) 0.6256(3) 0.3528(2) 0.0405(8) Uani 1 1 d . .
H19A H 0.5349 0.6706 0.4107 0.061 Uiso 1 1 calc R U
H19B H 0.5473 0.6604 0.3021 0.061 Uiso 1 1 calc R U
H19C H 0.5559 0.5575 0.3692 0.061 Uiso 1 1 calc R U
C20 C 0.2558(2) 0.5233(2) 0.1960(2) 0.0268(6) Uani 1 1 d . .
H20A H 0.2327 0.4630 0.1516 0.032 Uiso 1 1 calc R U
H20B H 0.2293 0.5186 0.2547 0.032 Uiso 1 1 calc R U
C21 C 0.3415(3) 0.5494(3) 0.0304(2) 0.0399(8) Uani 1 1 d . .
H21A H 0.2966 0.4892 0.0322 0.060 Uiso 1 1 calc R U
H21B H 0.4091 0.5234 0.0290 0.060 Uiso 1 1 calc R U
H21C H 0.3138 0.5918 -0.0278 0.060 Uiso 1 1 calc R U
C22 C 0.4156(3) 0.7184(3) 0.1135(2) 0.0400(8) Uani 1 1 d . .
H22A H 0.4231 0.7629 0.1713 0.060 Uiso 1 1 calc R U
H22B H 0.3821 0.7591 0.0557 0.060 Uiso 1 1 calc R U
H22C H 0.4827 0.6956 0.1077 0.060 Uiso 1 1 calc R U
C23 C 0.1819(2) 0.1561(2) 0.4342(2) 0.0235(5) Uani 1 1 d . .
H23 H 0.1760 0.0913 0.3994 0.028 Uiso 1 1 calc R U
C24 C 0.1495(2) 0.1669(2) 0.5237(2) 0.0233(5) Uani 1 1 d . .
H24 H 0.1202 0.1099 0.5506 0.028 Uiso 1 1 calc R U
C25 C 0.26354(19) 0.2376(2) 0.31521(18) 0.0169(5) Uani 1 1 d . .
H25 H 0.2823 0.3117 0.3023 0.020 Uiso 1 1 calc R U
C26 C 0.36682(19) 0.1716(2) 0.33890(19) 0.0188(5) Uani 1 1 d . .
H26 H 0.3646 0.1237 0.3943 0.023 Uiso 1 1 calc R U
C27 C 0.3761(2) 0.0986(2) 0.2524(2) 0.0220(5) Uani 1 1 d . .
H27 H 0.4419 0.0595 0.2628 0.026 Uiso 1 1 calc R U
C28 C 0.3371(2) 0.1498(2) 0.1475(2) 0.0231(6) Uani 1 1 d . .
C29 C 0.2264(2) 0.1189(2) 0.1572(2) 0.0234(6) Uani 1 1 d . .
H29 H 0.1779 0.0962 0.0955 0.028 Uiso 1 1 calc R U
C30 C 0.1830(2) 0.1995(2) 0.2195(2) 0.0215(5) Uani 1 1 d . .
H30A H 0.1246 0.1667 0.2384 0.026 Uiso 1 1 calc R U
H30B H 0.1574 0.2622 0.1791 0.026 Uiso 1 1 calc R U
C31 C 0.4595(2) 0.2462(2) 0.3752(2) 0.0228(5) Uani 1 1 d . .
H31A H 0.4485 0.2901 0.4285 0.034 Uiso 1 1 calc R U
H31B H 0.4673 0.2918 0.3218 0.034 Uiso 1 1 calc R U
H31C H 0.5211 0.2038 0.3982 0.034 Uiso 1 1 calc R U
C32 C 0.2783(2) 0.0262(3) 0.2257(2) 0.0266(6) Uani 1 1 d . .
H32A H 0.2870 -0.0398 0.1911 0.032 Uiso 1 1 calc R U
H32B H 0.2474 0.0120 0.2806 0.032 Uiso 1 1 calc R U
C33 C 0.3716(2) 0.0826(3) 0.0686(2) 0.0322(7) Uani 1 1 d . .
H33A H 0.3544 0.0081 0.0750 0.048 Uiso 1 1 calc R U
H33B H 0.4452 0.0895 0.0777 0.048 Uiso 1 1 calc R U
H33C H 0.3369 0.1082 0.0039 0.048 Uiso 1 1 calc R U
C34 C 0.3574(2) 0.2677(2) 0.1275(2) 0.0270(6) Uani 1 1 d . .
H34A H 0.3378 0.3125 0.1762 0.040 Uiso 1 1 calc R U
H34B H 0.3174 0.2874 0.0627 0.040 Uiso 1 1 calc R U
H34C H 0.4297 0.2776 0.1312 0.040 Uiso 1 1 calc R U
C35 C 0.1304(2) 0.2771(2) 0.6582(2) 0.0203(5) Uani 1 1 d . .
H35 H 0.1424 0.2087 0.6946 0.024 Uiso 1 1 calc R U
C36 C 0.1976(2) 0.3643(2) 0.72461(19) 0.0217(5) Uani 1 1 d . .
H36 H 0.2198 0.4150 0.6799 0.026 Uiso 1 1 calc R U
C37 C 0.1334(2) 0.4292(3) 0.7813(2) 0.0239(6) Uani 1 1 d . .
H37 H 0.1740 0.4781 0.8315 0.029 Uiso 1 1 calc R U
C38 C 0.0485(2) 0.3636(3) 0.8161(2) 0.0259(6) Uani 1 1 d . .
C39 C -0.0170(2) 0.3800(2) 0.7073(2) 0.0226(5) Uani 1 1 d . .
H39 H -0.0915 0.3897 0.6999 0.027 Uiso 1 1 calc R U
C40 C 0.0124(2) 0.3004(2) 0.6348(2) 0.0233(5) Uani 1 1 d . .
H40A H -0.0099 0.3293 0.5682 0.028 Uiso 1 1 calc R U
H40B H -0.0242 0.2330 0.6366 0.028 Uiso 1 1 calc R U
C41 C 0.2958(2) 0.3165(3) 0.7907(3) 0.0387(8) Uani 1 1 d . .
H41A H 0.3346 0.2806 0.7505 0.058 Uiso 1 1 calc R U
H41B H 0.2776 0.2655 0.8355 0.058 Uiso 1 1 calc R U
H41C H 0.3370 0.3732 0.8279 0.058 Uiso 1 1 calc R U
C42 C 0.0446(2) 0.4848(2) 0.7039(2) 0.0262(5) Uani 1 1 d . .
H42A H 0.0160 0.5481 0.7284 0.031 Uiso 1 1 calc R U
H42B H 0.0602 0.4987 0.6407 0.031 Uiso 1 1 calc R U
C43 C 0.0054(3) 0.4315(3) 0.8895(2) 0.0393(8) Uani 1 1 d . .
H43A H -0.0062 0.5042 0.8653 0.059 Uiso 1 1 calc R U
H43B H 0.0544 0.4318 0.9529 0.059 Uiso 1 1 calc R U
H43C H -0.0588 0.4008 0.8960 0.059 Uiso 1 1 calc R U
C44 C 0.0677(3) 0.2499(3) 0.8582(3) 0.0379(8) Uani 1 1 d . .
H44A H 0.0858 0.2034 0.8100 0.057 Uiso 1 1 calc R U
H44B H 0.0059 0.2234 0.8741 0.057 Uiso 1 1 calc R U
H44C H 0.1233 0.2513 0.9171 0.057 Uiso 1 1 calc R U
Br1 Br 0.37188(2) 0.47769(2) 0.55595(2) 0.01935(7) Uani 1 1 d . .
Br2 Br 0.11179(2) 0.52305(2) 0.43121(2) 0.02332(8) Uani 1 1 d . .
Ni1 Ni 0.26354(3) 0.63558(3) 0.48796(3) 0.01644(10) Uani 1 1 d . .
Ni2 Ni 0.21928(3) 0.36602(3) 0.48880(3) 0.01741(10) Uani 1 1 d . .
N1 N 0.25360(17) 0.76572(18) 0.56160(16) 0.0193(4) Uani 1 1 d . .
N2 N 0.31693(17) 0.73564(18) 0.40517(16) 0.0188(4) Uani 1 1 d . .
N3 N 0.22065(17) 0.24308(18) 0.40386(16) 0.0182(4) Uani 1 1 d . .
N4 N 0.16344(17) 0.26213(18) 0.56586(16) 0.0193(4) Uani 1 1 d . .

loop_
_atom_site_aniso_label
_atom_site_aniso_U_11
_atom_site_aniso_U_22
_atom_site_aniso_U_33
_atom_site_aniso_U_23
_atom_site_aniso_U_13
_atom_site_aniso_U_12
C1 0.0271(13) 0.0145(12) 0.0232(13) -0.0003(10) 0.0027(10) 0.0008(10)
C2 0.0237(12) 0.0191(13) 0.0203(13) 0.0031(10) 0.0010(10) -0.0032(10)
C3 0.0188(12) 0.0200(13) 0.0230(13) -0.0022(10) 0.0066(10) 0.0000(10)
C4 0.0153(12) 0.0297(15) 0.0208(13) 0.0046(10) 0.0059(10) -0.0002(10)
C5 0.0168(12) 0.0348(15) 0.0181(13) -0.0003(11) 0.0006(9) -0.0056(11)
C6 0.0177(12) 0.0333(16) 0.0225(13) -0.0087(11) 0.0037(10) -0.0006(11)
C7 0.0271(15) 0.0346(16) 0.0230(14) -0.0085(12) 0.0014(11) 0.0111(13)
C8 0.0202(13) 0.0325(15) 0.0220(14) -0.0087(12) 0.0001(10) 0.0060(11)
C9 0.0294(15) 0.0417(17) 0.0334(16) 0.0163(13) 0.0122(12) 0.0132(14)
C10 0.0385(16) 0.0258(14) 0.0249(13) -0.0080(12) 0.0051(11) -0.0039(13)
C11 0.0276(15) 0.054(2) 0.0265(15) -0.0122(14) 0.0076(12) -0.0019(15)
C12 0.0271(15) 0.0479(19) 0.0357(17) -0.0092(14) 0.0167(13) -0.0108(14)
C13 0.0267(13) 0.0202(13) 0.0160(12) 0.0027(10) 0.0059(10) -0.0025(11)
C14 0.0268(14) 0.0298(15) 0.0194(13) 0.0048(11) 0.0078(10) 0.0047(11)
C15 0.0265(14) 0.0239(14) 0.0213(13) 0.0001(10) 0.0090(10) 0.0009(10)
C16 0.0359(16) 0.0334(16) 0.0200(14) 0.0036(11) 0.0071(11) -0.0025(13)
C17 0.0319(15) 0.0281(14) 0.0200(13) 0.0027(11) 0.0010(10) 0.0016(12)
C18 0.0339(16) 0.0217(14) 0.0216(14) 0.0047(10) 0.0015(11) 0.0031(11)
C19 0.0269(16) 0.062(2) 0.0308(16) -0.0073(15) 0.0031(12) 0.0033(15)
C20 0.0299(14) 0.0251(13) 0.0260(14) -0.0014(11) 0.0084(10) -0.0017(12)
C21 0.051(2) 0.048(2) 0.0222(16) -0.0011(13) 0.0120(14) -0.0034(16)
C22 0.051(2) 0.047(2) 0.0253(16) 0.0070(14) 0.0162(14) -0.0108(16)
C23 0.0270(13) 0.0171(13) 0.0273(14) -0.0033(10) 0.0083(11) -0.0025(10)
C24 0.0272(13) 0.0149(12) 0.0300(14) 0.0018(10) 0.0110(11) -0.0043(10)
C25 0.0170(12) 0.0166(12) 0.0174(12) 0.0009(9) 0.0045(9) 0.0010(9)
C26 0.0176(12) 0.0198(12) 0.0171(12) 0.0002(10) 0.0006(9) 0.0020(10)
C27 0.0221(12) 0.0183(13) 0.0240(13) -0.0031(10) 0.0025(10) 0.0020(10)
C28 0.0206(12) 0.0284(15) 0.0192(13) -0.0050(10) 0.0031(10) -0.0022(10)
C29 0.0220(13) 0.0264(14) 0.0196(13) -0.0044(10) 0.0013(10) -0.0064(11)
C30 0.0170(12) 0.0262(14) 0.0200(13) 0.0028(10) 0.0018(10) -0.0011(10)
C31 0.0173(12) 0.0293(14) 0.0199(13) -0.0052(10) 0.0006(10) -0.0001(11)
C32 0.0325(14) 0.0176(13) 0.0294(14) -0.0049(11) 0.0073(11) -0.0029(12)
C33 0.0312(15) 0.0389(18) 0.0267(15) -0.0139(13) 0.0075(12) -0.0053(13)
C34 0.0289(14) 0.0307(15) 0.0232(14) 0.0003(11) 0.0100(11) -0.0032(12)
C35 0.0238(13) 0.0186(12) 0.0203(13) 0.0013(10) 0.0086(10) 0.0006(10)
C36 0.0172(12) 0.0257(13) 0.0225(13) -0.0012(11) 0.0057(10) -0.0003(10)
C37 0.0201(13) 0.0289(15) 0.0230(13) -0.0056(11) 0.0059(10) -0.0020(11)
C38 0.0217(13) 0.0354(15) 0.0226(14) -0.0002(11) 0.0093(10) 0.0005(12)
C39 0.0167(12) 0.0261(14) 0.0258(14) -0.0011(11) 0.0069(10) 0.0009(10)
C40 0.0219(13) 0.0244(14) 0.0244(13) -0.0032(10) 0.0074(10) -0.0052(10)
C41 0.0219(14) 0.056(2) 0.0361(17) -0.0030(15) 0.0030(12) 0.0124(15)
C42 0.0269(13) 0.0209(13) 0.0326(14) -0.0014(11) 0.0105(11) 0.0021(11)
C43 0.0293(16) 0.061(2) 0.0305(16) -0.0105(15) 0.0133(12) -0.0005(15)
C44 0.0401(18) 0.047(2) 0.0301(17) 0.0152(14) 0.0161(13) 0.0025(15)
Br1 0.01666(12) 0.01552(13) 0.02418(13) 0.00057(9) 0.00184(9) -0.00037(9)
Br2 0.01589(12) 0.01626(14) 0.03408(15) 0.00465(10) -0.00089(10) -0.00158(10)
Ni1 0.0179(2) 0.0127(2) 0.0189(2) -0.00008(16) 0.00487(16) -0.00126(16)
Ni2 0.0195(2) 0.0127(2) 0.0206(2) 0.00027(17) 0.00600(17) -0.00130(16)
N1 0.0192(11) 0.0176(11) 0.0200(11) -0.0001(8) 0.0027(8) 0.0007(8)
N2 0.0194(11) 0.0170(11) 0.0186(11) 0.0020(8) 0.0021(8) -0.0006(8)
N3 0.0182(10) 0.0164(10) 0.0202(11) -0.0001(8) 0.0049(8) -0.0005(8)
N4 0.0216(10) 0.0167(11) 0.0207(11) 0.0016(8) 0.0071(9) 0.0009(8)

loop_
_atom_type_symbol
_atom_type_description
_atom_type_scat_dispersion_real
_atom_type_scat_dispersion_imag
_atom_type_scat_source
C C 0.0181 0.0091 'International Tables Vol C Tables 4.2.6.8 and 6.1.1.4'
H H 0.0000 0.0000 'International Tables Vol C Tables 4.2.6.8 and 6.1.1.4'
Br Br -0.6763 1.2805 'International Tables Vol C Tables 4.2.6.8 and 6.1.1.4'
Ni Ni -3.0029 0.5091 'International Tables Vol C Tables 4.2.6.8 and 6.1.1.4'
N N 0.0311 0.0180 'International Tables Vol C Tables 4.2.6.8 and 6.1.1.4'

loop_
_geom_angle_atom_site_label_1
_geom_angle_atom_site_label_2
_geom_angle_atom_site_label_3
_geom_angle
N1 C1 C2 115.5(2)
N1 C1 H1 122.3
C2 C1 H1 122.3
N2 C2 C1 116.0(2)
N2 C2 H2 122.0
C1 C2 H2 122.0
N1 C3 C8 113.2(2)
N1 C3 C4 110.2(2)
C8 C3 C4 114.1(2)
N1 C3 H3 106.2
C8 C3 H3 106.2
C4 C3 H3 106.2
C9 C4 C5 114.8(2)
C9 C4 C3 109.8(2)
C5 C4 C3 111.9(2)
C9 C4 H4 106.6
C5 C4 H4 106.6
C3 C4 H4 106.6
C4 C5 C10 107.3(2)
C4 C5 C6 114.6(2)
C10 C5 C6 87.6(2)
C4 C5 H5 114.7
C10 C5 H5 114.7
C6 C5 H5 114.7
C12 C6 C11 107.2(3)
C12 C6 C7 119.7(2)
C11 C6 C7 110.8(3)
C12 C6 C5 121.1(3)
C11 C6 C5 111.6(2)
C7 C6 C5 85.0(2)
C8 C7 C10 108.7(2)
C8 C7 C6 112.1(3)
C10 C7 C6 88.1(2)
C8 C7 H7 115.0
C10 C7 H7 115.0
C6 C7 H7 115.0
C7 C8 C3 113.2(2)
C7 C8 H8A 108.9
C3 C8 H8A 108.9
C7 C8 H8B 108.9
C3 C8 H8B 108.9
H8A C8 H8B 107.8
C4 C9 H9A 109.5
C4 C9 H9B 109.5
H9A C9 H9B 109.5
C4 C9 H9C 109.5
H9A C9 H9C 109.5
H9B C9 H9C 109.5
C7 C10 C5 85.8(2)
C7 C10 H10A 114.4
C5 C10 H10A 114.4
C7 C10 H10B 114.4
C5 C10 H10B 114.4
H10A C10 H10B 111.5
C6 C11 H11A 109.5
C6 C11 H11B 109.5
H11A C11 H11B 109.5
C6 C11 H11C 109.5
H11A C11 H11C 109.5
H11B C11 H11C 109.5
C6 C12 H12A 109.5
C6 C12 H12B 109.5
H12A C12 H12B 109.5
C6 C12 H12C 109.5
H12A C12 H12C 109.5
H12B C12 H12C 109.5
N2 C13 C14 111.1(2)
N2 C13 C18 108.2(2)
C14 C13 C18 113.3(2)
N2 C13 H13 108.0
C14 C13 H13 108.0
C18 C13 H13 108.0
C15 C14 C19 114.0(2)
C15 C14 C13 111.6(2)
C19 C14 C13 110.8(3)
C15 C14 H14 106.7
C19 C14 H14 106.7
C13 C14 H14 106.7
C14 C15 C20 107.5(2)
C14 C15 C16 115.5(2)
C20 C15 C16 87.7(2)
C14 C15 H15 114.4
C20 C15 H15 114.4
C16 C15 H15 114.4
C21 C16 C22 107.9(2)
C21 C16 C17 111.1(3)
C22 C16 C17 119.5(3)
C21 C16 C15 110.0(3)
C22 C16 C15 121.9(3)
C17 C16 C15 84.7(2)
C18 C17 C20 107.3(2)
C18 C17 C16 112.7(3)
C20 C17 C16 88.1(2)
C18 C17 H17 115.2
C20 C17 H17 115.2
C16 C17 H17 115.2
C17 C18 C13 112.9(2)
C17 C18 H18A 109.0
C13 C18 H18A 109.0
C17 C18 H18B 109.0
C13 C18 H18B 109.0
H18A C18 H18B 107.8
C14 C19 H19A 109.5
C14 C19 H19B 109.5
H19A C19 H19B 109.5
C14 C19 H19C 109.5
H19A C19 H19C 109.5
H19B C19 H19C 109.5
C17 C20 C15 85.6(2)
C17 C20 H20A 114.4
C15 C20 H20A 114.4
C17 C20 H20B 114.4
C15 C20 H20B 114.4
H20A C20 H20B 111.5
C16 C21 H21A 109.5
C16 C21 H21B 109.5
H21A C21 H21B 109.5
C16 C21 H21C 109.5
H21A C21 H21C 109.5
H21B C21 H21C 109.5
C16 C22 H22A 109.5
C16 C22 H22B 109.5
H22A C22 H22B 109.5
C16 C22 H22C 109.5
H22A C22 H22C 109.5
H22B C22 H22C 109.5
N3 C23 C24 115.7(2)
N3 C23 H23 122.1
C24 C23 H23 122.1
N4 C24 C23 116.0(2)
N4 C24 H24 122.0
C23 C24 H24 122.0
N3 C25 C30 113.6(2)
N3 C25 C26 110.3(2)
C30 C25 C26 113.9(2)
N3 C25 H25 106.1
C30 C25 H25 106.1
C26 C25 H25 106.1
C31 C26 C27 113.7(2)
C31 C26 C25 110.5(2)
C27 C26 C25 112.3(2)
C31 C26 H26 106.6
C27 C26 H26 106.6
C25 C26 H26 106.6
C26 C27 C32 107.7(2)
C26 C27 C28 115.0(2)
C32 C27 C28 86.8(2)
C26 C27 H27 114.7
C32 C27 H27 114.7
C28 C27 H27 114.7
C34 C28 C33 106.9(2)
C34 C28 C27 121.9(2)
C33 C28 C27 111.2(2)
C34 C28 C29 117.7(2)
C33 C28 C29 112.6(2)
C27 C28 C29 85.5(2)
C30 C29 C32 108.0(2)
C30 C29 C28 112.8(2)
C32 C29 C28 87.0(2)
C30 C29 H29 115.2
C32 C29 H29 115.2
C28 C29 H29 115.2
C29 C30 C25 113.9(2)
C29 C30 H30A 108.8
C25 C30 H30A 108.8
C29 C30 H30B 108.8
C25 C30 H30B 108.8
H30A C30 H30B 107.7
C26 C31 H31A 109.5
C26 C31 H31B 109.5
H31A C31 H31B 109.5
C26 C31 H31C 109.5
H31A C31 H31C 109.5
H31B C31 H31C 109.5
C29 C32 C27 86.5(2)
C29 C32 H32A 114.2
C27 C32 H32A 114.2
C29 C32 H32B 114.2
C27 C32 H32B 114.2
H32A C32 H32B 111.4
C28 C33 H33A 109.5
C28 C33 H33B 109.5
H33A C33 H33B 109.5
C28 C33 H33C 109.5
H33A C33 H33C 109.5
H33B C33 H33C 109.5
C28 C34 H34A 109.5
C28 C34 H34B 109.5
H34A C34 H34B 109.5
C28 C34 H34C 109.5
H34A C34 H34C 109.5
H34B C34 H34C 109.5
N4 C35 C40 110.3(2)
N4 C35 C36 110.8(2)
C40 C35 C36 113.6(2)
N4 C35 H35 107.3
C40 C35 H35 107.3
C36 C35 H35 107.3
C41 C36 C37 113.5(2)
C41 C36 C35 111.9(3)
C37 C36 C35 111.1(2)
C41 C36 H36 106.6
C37 C36 H36 106.6
C35 C36 H36 106.6
C36 C37 C42 107.6(2)
C36 C37 C38 115.3(2)
C42 C37 C38 87.7(2)
C36 C37 H37 114.4
C42 C37 H37 114.4
C38 C37 H37 114.4
C44 C38 C43 107.7(3)
C44 C38 C37 122.4(3)
C43 C38 C37 109.8(3)
C44 C38 C39 119.6(3)
C43 C38 C39 111.2(2)
C37 C38 C39 84.5(2)
C40 C39 C42 107.3(2)
C40 C39 C38 112.6(2)
C42 C39 C38 88.0(2)
C40 C39 H39 115.2
C42 C39 H39 115.2
C38 C39 H39 115.2
C39 C40 C35 113.1(2)
C39 C40 H40A 109.0
C35 C40 H40A 109.0
C39 C40 H40B 109.0
C35 C40 H40B 109.0
H40A C40 H40B 107.8
C36 C41 H41A 109.5
C36 C41 H41B 109.5
H41A C41 H41B 109.5
C36 C41 H41C 109.5
H41A C41 H41C 109.5
H41B C41 H41C 109.5
C39 C42 C37 85.7(2)
C39 C42 H42A 114.4
C37 C42 H42A 114.4
C39 C42 H42B 114.4
C37 C42 H42B 114.4
H42A C42 H42B 111.5
C38 C43 H43A 109.5
C38 C43 H43B 109.5
H43A C43 H43B 109.5
C38 C43 H43C 109.5
H43A C43 H43C 109.5
H43B C43 H43C 109.5
C38 C44 H44A 109.5
C38 C44 H44B 109.5
H44A C44 H44B 109.5
C38 C44 H44C 109.5
H44A C44 H44C 109.5
H44B C44 H44C 109.5
Ni2 Br1 Ni1 87.133(15)
Ni1 Br2 Ni2 88.686(16)
N1 Ni1 N2 82.32(10)
N1 Ni1 Br2 119.49(7)
N2 Ni1 Br2 124.86(7)
N1 Ni1 Br1 124.45(7)
N2 Ni1 Br1 117.83(7)
Br2 Ni1 Br1 91.748(17)
N3 Ni2 N4 83.05(9)
N3 Ni2 Br2 121.51(7)
N4 Ni2 Br2 116.03(7)
N3 Ni2 Br1 123.21(7)
N4 Ni2 Br1 124.06(7)
Br2 Ni2 Br1 92.261(18)
C1 N1 C3 119.8(2)
C1 N1 Ni1 113.37(18)
C3 N1 Ni1 126.76(18)
C2 N2 C13 118.4(2)
C2 N2 Ni1 112.71(19)
C13 N2 Ni1 128.85(18)
C23 N3 C25 119.6(2)
C23 N3 Ni2 112.78(18)
C25 N3 Ni2 127.57(17)
C24 N4 C35 117.8(2)
C24 N4 Ni2 112.33(18)
C35 N4 Ni2 129.74(18)

loop_
_geom_bond_atom_site_label_1
_geom_bond_atom_site_label_2
_geom_bond_distance
C1 N1 1.304(4)
C1 C2 1.419(4)
C1 H1 0.9300
C2 N2 1.304(4)
C2 H2 0.9300
C3 N1 1.477(3)
C3 C8 1.554(4)
C3 C4 1.570(4)
C3 H3 0.9800
C4 C9 1.524(4)
C4 C5 1.529(4)
C4 H4 0.9800
C5 C10 1.551(5)
C5 C6 1.564(4)
C5 H5 0.9800
C6 C12 1.514(5)
C6 C11 1.531(4)
C6 C7 1.556(4)
C7 C8 1.530(4)
C7 C10 1.546(4)
C7 H7 0.9800
C8 H8A 0.9700
C8 H8B 0.9700
C9 H9A 0.9600
C9 H9B 0.9600
C9 H9C 0.9600
C10 H10A 0.9700
C10 H10B 0.9700
C11 H11A 0.9600
C11 H11B 0.9600
C11 H11C 0.9600
C12 H12A 0.9600
C12 H12B 0.9600
C12 H12C 0.9600
C13 N2 1.466(3)
C13 C14 1.549(4)
C13 C18 1.570(4)
C13 H13 0.9800
C14 C15 1.523(4)
C14 C19 1.530(4)
C14 H14 0.9800
C15 C20 1.552(4)
C15 C16 1.562(4)
C15 H15 0.9800
C16 C21 1.529(4)
C16 C22 1.533(5)
C16 C17 1.560(4)
C17 C18 1.528(4)
C17 C20 1.541(4)
C17 H17 0.9800
C18 H18A 0.9700
C18 H18B 0.9700
C19 H19A 0.9600
C19 H19B 0.9600
C19 H19C 0.9600
C20 H20A 0.9700
C20 H20B 0.9700
C21 H21A 0.9600
C21 H21B 0.9600
C21 H21C 0.9600
C22 H22A 0.9600
C22 H22B 0.9600
C22 H22C 0.9600
C23 N3 1.309(4)
C23 C24 1.423(4)
C23 H23 0.9300
C24 N4 1.310(4)
C24 H24 0.9300
C25 N3 1.485(3)
C25 C30 1.563(3)
C25 C26 1.563(3)
C25 H25 0.9800
C26 C31 1.525(4)
C26 C27 1.535(4)
C26 H26 0.9800
C27 C32 1.550(4)
C27 C28 1.560(4)
C27 H27 0.9800
C28 C34 1.523(4)
C28 C33 1.537(4)
C28 C29 1.560(4)
C29 C30 1.527(4)
C29 C32 1.543(4)
C29 H29 0.9800
C30 H30A 0.9700
C30 H30B 0.9700
C31 H31A 0.9600
C31 H31B 0.9600
C31 H31C 0.9600
C32 H32A 0.9700
C32 H32B 0.9700
C33 H33A 0.9600
C33 H33B 0.9600
C33 H33C 0.9600
C34 H34A 0.9600
C34 H34B 0.9600
C34 H34C 0.9600
C35 N4 1.471(3)
C35 C40 1.550(4)
C35 C36 1.554(4)
C35 H35 0.9800
C36 C41 1.520(4)
C36 C37 1.529(4)
C36 H36 0.9800
C37 C42 1.551(4)
C37 C38 1.563(4)
C37 H37 0.9800
C38 C44 1.523(5)
C38 C43 1.540(4)
C38 C39 1.564(4)
C39 C40 1.530(4)
C39 C42 1.541(4)
C39 H39 0.9800
C40 H40A 0.9700
C40 H40B 0.9700
C41 H41A 0.9600
C41 H41B 0.9600
C41 H41C 0.9600
C42 H42A 0.9700
C42 H42B 0.9700
C43 H43A 0.9600
C43 H43B 0.9600
C43 H43C 0.9600
C44 H44A 0.9600
C44 H44B 0.9600
C44 H44C 0.9600
Br1 Ni2 2.4447(5)
Br1 Ni1 2.4752(5)
Br2 Ni1 2.4209(5)
Br2 Ni2 2.4305(5)
Ni1 N1 1.933(2)
Ni1 N2 1.944(2)
Ni2 N3 1.931(2)
Ni2 N4 1.938(2)

loop_
_geom_torsion_atom_site_label_1
_geom_torsion_atom_site_label_2
_geom_torsion_atom_site_label_3
_geom_torsion_atom_site_label_4
_geom_torsion
N1 C1 C2 N2 1.5(4)
N1 C3 C4 C9 -88.7(3)
C8 C3 C4 C9 142.6(2)
N1 C3 C4 C5 142.6(2)
C8 C3 C4 C5 13.9(3)
C9 C4 C5 C10 176.9(2)
C3 C4 C5 C10 -57.1(3)
C9 C4 C5 C6 -87.6(3)
C3 C4 C5 C6 38.3(3)
C4 C5 C6 C12 41.1(4)
C10 C5 C6 C12 149.0(3)
C4 C5 C6 C11 168.7(3)
C10 C5 C6 C11 -83.3(3)
C4 C5 C6 C7 -80.8(3)
C10 C5 C6 C7 27.1(2)
C12 C6 C7 C8 -41.1(4)
C11 C6 C7 C8 -166.6(2)
C5 C6 C7 C8 82.2(3)
C12 C6 C7 C10 -150.4(3)
C11 C6 C7 C10 84.1(3)
C5 C6 C7 C10 -27.2(2)
C10 C7 C8 C3 52.7(4)
C6 C7 C8 C3 -42.9(3)
N1 C3 C8 C7 -138.9(3)
C4 C3 C8 C7 -11.8(4)
C8 C7 C10 C5 -85.3(3)
C6 C7 C10 C5 27.4(2)
C4 C5 C10 C7 87.7(2)
C6 C5 C10 C7 -27.3(2)
N2 C13 C14 C15 141.7(2)
C18 C13 C14 C15 19.6(3)
N2 C13 C14 C19 -90.2(3)
C18 C13 C14 C19 147.7(2)
C19 C14 C15 C20 173.7(3)
C13 C14 C15 C20 -59.9(3)
C19 C14 C15 C16 -90.4(3)
C13 C14 C15 C16 36.0(3)
C14 C15 C16 C21 168.5(3)
C20 C15 C16 C21 -83.2(3)
C14 C15 C16 C22 40.7(4)
C20 C15 C16 C22 149.1(3)
C14 C15 C16 C17 -80.9(3)
C20 C15 C16 C17 27.4(2)
C21 C16 C17 C18 -170.2(2)
C22 C16 C17 C18 -43.5(4)
C15 C16 C17 C18 80.4(3)
C21 C16 C17 C20 81.8(3)
C22 C16 C17 C20 -151.5(3)
C15 C16 C17 C20 -27.6(2)
C20 C17 C18 C13 56.9(3)
C16 C17 C18 C13 -38.5(3)
N2 C13 C18 C17 -142.1(2)
C14 C13 C18 C17 -18.3(3)
C18 C17 C20 C15 -85.4(3)
C16 C17 C20 C15 27.8(2)
C14 C15 C20 C17 88.3(2)
C16 C15 C20 C17 -27.7(2)
N3 C23 C24 N4 -0.8(4)
N3 C25 C26 C31 -91.4(3)
C30 C25 C26 C31 139.6(2)
N3 C25 C26 C27 140.6(2)
C30 C25 C26 C27 11.5(3)
C31 C26 C27 C32 178.7(2)
C25 C26 C27 C32 -54.9(3)
C31 C26 C27 C28 -86.5(3)
C25 C26 C27 C28 39.9(3)
C26 C27 C28 C34 39.7(4)
C32 C27 C28 C34 147.7(3)
C26 C27 C28 C33 167.1(2)
C32 C27 C28 C33 -84.9(3)
C26 C27 C28 C29 -80.3(2)
C32 C27 C28 C29 27.7(2)
C34 C28 C29 C30 -43.4(3)
C33 C28 C29 C30 -168.4(3)
C27 C28 C29 C30 80.5(3)
C34 C28 C29 C32 -151.7(2)
C33 C28 C29 C32 83.3(3)
C27 C28 C29 C32 -27.8(2)
C32 C29 C30 C25 51.9(3)
C28 C29 C30 C25 -42.6(3)
N3 C25 C30 C29 -137.5(2)
C26 C25 C30 C29 -10.1(3)
C30 C29 C32 C27 -85.0(2)
C28 C29 C32 C27 28.0(2)
C26 C27 C32 C29 87.3(2)
C28 C27 C32 C29 -28.0(2)
N4 C35 C36 C41 -86.7(3)
C40 C35 C36 C41 148.5(2)
N4 C35 C36 C37 145.4(2)
C40 C35 C36 C37 20.5(3)
C41 C36 C37 C42 172.8(3)
C35 C36 C37 C42 -60.1(3)
C41 C36 C37 C38 -91.3(3)
C35 C36 C37 C38 35.8(3)
C36 C37 C38 C44 40.9(4)
C42 C37 C38 C44 149.3(3)
C36 C37 C38 C43 168.5(2)
C42 C37 C38 C43 -83.1(3)
C36 C37 C38 C39 -80.8(2)
C42 C37 C38 C39 27.5(2)
C44 C38 C39 C40 -44.1(3)
C43 C38 C39 C40 -170.6(2)
C37 C38 C39 C40 80.3(2)
C44 C38 C39 C42 -152.0(3)
C43 C38 C39 C42 81.4(3)
C37 C38 C39 C42 -27.7(2)
C42 C39 C40 C35 57.4(3)
C38 C39 C40 C35 -37.8(3)
N4 C35 C40 C39 -144.6(2)
C36 C35 C40 C39 -19.5(3)
C40 C39 C42 C37 -85.2(2)
C38 C39 C42 C37 27.89(19)
C36 C37 C42 C39 87.9(2)
C38 C37 C42 C39 -27.9(2)
C2 C1 N1 C3 179.7(2)
C2 C1 N1 Ni1 1.8(3)
C8 C3 N1 C1 56.1(3)
C4 C3 N1 C1 -73.0(3)
C8 C3 N1 Ni1 -126.2(2)
C4 C3 N1 Ni1 104.6(2)
C1 C2 N2 C13 174.8(2)
C1 C2 N2 Ni1 -3.9(3)
C14 C13 N2 C2 139.0(3)
C18 C13 N2 C2 -95.9(3)
C14 C13 N2 Ni1 -42.4(3)
C18 C13 N2 Ni1 82.6(3)
C24 C23 N3 C25 175.6(2)
C24 C23 N3 Ni2 -1.8(3)
C30 C25 N3 C23 58.9(3)
C26 C25 N3 C23 -70.4(3)
C30 C25 N3 Ni2 -124.2(2)
C26 C25 N3 Ni2 106.6(2)
C23 C24 N4 C35 179.6(2)
C23 C24 N4 Ni2 3.0(3)
C40 C35 N4 C24 -82.2(3)
C36 C35 N4 C24 151.1(2)
C40 C35 N4 Ni2 93.7(3)
C36 C35 N4 Ni2 -33.0(3)
